data_4081376
loop_
_publ_author_name
'Davies, Caroline J. E.'
'Lowe, John P.'
'Mahon, Mary F.'
'Poulten, Rebecca C.'
'Whittlesey, Michael K.'

_publ_section_title
;
 Synthesis and Small Molecule Reactivity oftrans-Dihydride Isomers of
 Ru(NHC)2(PPh3)2H2(NHC = N-Heterocyclic Carbene)
;
_journal_issue 17
_journal_name_full Organometallics
_journal_page_first 4927
_journal_paper_doi 10.1021/om400648x
_journal_volume 32
_journal_year 2013
_chemical_formula_sum 'C66 H76 N4 P2 Ru'
_chemical_formula_weight 1088.32
_chemical_name_systematic
; 
 ? 
;
_space_group_IT_number 15
_symmetry_cell_setting monoclinic
_symmetry_space_group_name_Hall '-C 2yc'
_symmetry_space_group_name_H-M 'C 1 2/c 1'
_atom_sites_solution_hydrogens geom
_atom_sites_solution_primary direct
_atom_sites_solution_secondary difmap
_audit_creation_method SHELXL-97
_cell_angle_alpha 90.00
_cell_angle_beta 117.471(1)
_cell_angle_gamma 90.00
_cell_formula_units_Z 8
_cell_length_a 44.8210(3)
_cell_length_b 11.5380(1)
_cell_length_c 25.1760(2)
_cell_measurement_reflns_used 104878
_cell_measurement_temperature 150(2)
_cell_measurement_theta_max 30.034
_cell_measurement_theta_min 2.910
_cell_volume 11551.60(19)
_computing_cell_refinement 'HKL Scalepack (Otwinowski & Minor 1997)'
_computing_data_collection 'Collect (Bruker AXS BV 1997-2004)'
_computing_data_reduction 'Denzo & Scalepack (Otwinowski, Minor 1997)'
_computing_molecular_graphics 'ORTEX (P.McArdle 1995)'
_computing_publication_material 'SHELXL-97/2 (Sheldrick 1997)'
_computing_structure_refinement 'SHELXL-97/2 (Sheldrick 1997)'
_computing_structure_solution 'SHELXS-97 (Sheldrick 1990)'
_diffrn_ambient_temperature 150(2)
_diffrn_measured_fraction_theta_full 0.994
_diffrn_measured_fraction_theta_max 0.994
_diffrn_measurement_device_type '95mm CCD camera on \k-goniostat'
_diffrn_measurement_method CCD
_diffrn_radiation_monochromator 'horizonally mounted graphite crystal'
_diffrn_radiation_source 'fine-focus sealed tube'
_diffrn_radiation_type MoK\a
_diffrn_radiation_wavelength 0.71073
_diffrn_reflns_av_R_equivalents 0.0743
_diffrn_reflns_av_sigmaI/netI 0.0552
_diffrn_reflns_limit_h_max 62
_diffrn_reflns_limit_h_min -62
_diffrn_reflns_limit_k_max 16
_diffrn_reflns_limit_k_min -16
_diffrn_reflns_limit_l_max 35
_diffrn_reflns_limit_l_min -35
_diffrn_reflns_number 128617
_diffrn_reflns_theta_full 30.09
_diffrn_reflns_theta_max 30.09
_diffrn_reflns_theta_min 3.52
_exptl_absorpt_coefficient_mu 0.370
_exptl_absorpt_correction_T_max 0.930
_exptl_absorpt_correction_T_min 0.833
_exptl_absorpt_correction_type multi-scan
_exptl_absorpt_process_details
;
multi-scan from symmetry-related measurements 
 Sortav (Blessing 1995)
;
_exptl_crystal_colour yellow
_exptl_crystal_density_diffrn 1.252
_exptl_crystal_density_method 'not measured'
_exptl_crystal_description block
_exptl_crystal_F_000 4592
_exptl_crystal_size_max 0.30
_exptl_crystal_size_mid 0.20
_exptl_crystal_size_min 0.20
_refine_diff_density_max 1.044
_refine_diff_density_min -0.718
_refine_diff_density_rms 0.077
_refine_ls_extinction_method none
_refine_ls_goodness_of_fit_ref 1.018
_refine_ls_hydrogen_treatment mixed
_refine_ls_matrix_type full
_refine_ls_number_parameters 728
_refine_ls_number_reflns 16889
_refine_ls_number_restraints 2
_refine_ls_restrained_S_all 1.018
_refine_ls_R_factor_all 0.0707
_refine_ls_R_factor_gt 0.0395
_refine_ls_shift/su_max 0.001
_refine_ls_shift/su_mean 0.000
_refine_ls_structure_factor_coef Fsqd
_refine_ls_weighting_details 'calc w=1/[\s^2^(Fo^2^)+(0.0389P)^2^+12.1310P] where P=(Fo^2^+2Fc^2^)/3'
_refine_ls_weighting_scheme calc
_refine_ls_wR_factor_gt 0.0826
_refine_ls_wR_factor_ref 0.0953
_reflns_number_gt 12123
_reflns_number_total 16889
_reflns_threshold_expression >2sigma(I)
_cod_data_source_file om400648x_si_001.cif
_cod_data_source_block k12mkw14
_cod_depositor_comments
;
The following automatic conversions were performed:

'_symmetry_cell_setting' value 'Monoclinic' changed to 'monoclinic'
according to /home/saulius/struct/CIF-dictionaries/cif_core.dic
dictionary named 'cif_core.dic' version 2.4.2 from 2011-04-26.

Automatic conversion script
Id: cif_fix_values 1891 2012-01-12 08:04:46Z andrius 
;
_cod_original_cell_volume 11551.70(16)
_cod_original_sg_symbol_H-M C2/c
_cod_database_code 4081376

loop_
_symmetry_equiv_pos_as_xyz
'x, y, z'
'-x, y, -z+1/2'
'x+1/2, y+1/2, z'
'-x+1/2, y+1/2, -z+1/2'
'-x, -y, -z'
'x, -y, z-1/2'
'-x+1/2, -y+1/2, -z'
'x+1/2, -y+1/2, z-1/2'

loop_
_atom_site_label
_atom_site_type_symbol
_atom_site_fract_x
_atom_site_fract_y
_atom_site_fract_z
_atom_site_U_iso_or_equiv
_atom_site_adp_type
_atom_site_occupancy
_atom_site_symmetry_multiplicity
_atom_site_calc_flag
_atom_site_refinement_flags
_atom_site_disorder_assembly
_atom_site_disorder_group
Ru1 Ru 0.131662(3) 0.467504(13) 0.220055(6) 0.01652(4) Uani 1 1 d D . .
P1 P 0.075758(12) 0.49998(4) 0.15259(2) 0.01874(10) Uani 1 1 d . . .
P2 P 0.124276(12) 0.44191(4) 0.30400(2) 0.01832(10) Uani 1 1 d . . .
N1 N 0.21099(4) 0.47452(14) 0.28872(7) 0.0218(3) Uani 1 1 d . . .
N2 N 0.19337(4) 0.30524(14) 0.29541(7) 0.0209(3) Uani 1 1 d . . .
N3 N 0.14036(4) 0.62645(14) 0.12653(7) 0.0208(3) Uani 1 1 d . . .
N4 N 0.15751(4) 0.45519(14) 0.12259(7) 0.0212(3) Uani 1 1 d . . .
C1 C 0.18160(4) 0.41223(16) 0.26999(8) 0.0194(4) Uani 1 1 d . . .
C2 C 0.23931(5) 0.40984(19) 0.32602(8) 0.0258(4) Uani 1 1 d . . .
C3 C 0.22823(5) 0.30386(18) 0.33058(8) 0.0242(4) Uani 1 1 d . . .
C4 C 0.21265(5) 0.59739(18) 0.27680(9) 0.0262(4) Uani 1 1 d . . .
H4A H 0.2276 0.6369 0.3148 0.031 Uiso 1 1 calc R . .
H4B H 0.1899 0.6315 0.2618 0.031 Uiso 1 1 calc R . .
C5 C 0.22555(5) 0.6201(2) 0.23138(10) 0.0340(5) Uani 1 1 d . . .
H5A H 0.2479 0.5855 0.2456 0.051 Uiso 1 1 calc R . .
H5B H 0.2269 0.7038 0.2264 0.051 Uiso 1 1 calc R . .
H5C H 0.2101 0.5854 0.1928 0.051 Uiso 1 1 calc R . .
C6 C 0.27401(5) 0.4593(2) 0.35647(11) 0.0385(5) Uani 1 1 d . . .
H6A H 0.2893 0.4029 0.3852 0.058 Uiso 1 1 calc R . .
H6B H 0.2739 0.5305 0.3776 0.058 Uiso 1 1 calc R . .
H6C H 0.2816 0.4771 0.3265 0.058 Uiso 1 1 calc R . .
C7 C 0.24674(5) 0.2036(2) 0.36951(9) 0.0330(5) Uani 1 1 d . . .
H7A H 0.2709 0.2206 0.3899 0.050 Uiso 1 1 calc R . .
H7B H 0.2426 0.1340 0.3448 0.050 Uiso 1 1 calc R . .
H7C H 0.2388 0.1906 0.3994 0.050 Uiso 1 1 calc R . .
C8 C 0.17234(5) 0.20573(17) 0.29089(9) 0.0261(4) Uani 1 1 d . . .
H8A H 0.1488 0.2325 0.2760 0.031 Uiso 1 1 calc R . .
H8B H 0.1798 0.1732 0.3314 0.031 Uiso 1 1 calc R . .
C9 C 0.17308(6) 0.1103(2) 0.25006(10) 0.0384(5) Uani 1 1 d . . .
H9A H 0.1641 0.1398 0.2091 0.058 Uiso 1 1 calc R . .
H9B H 0.1593 0.0449 0.2509 0.058 Uiso 1 1 calc R . .
H9C H 0.1963 0.0844 0.2638 0.058 Uiso 1 1 calc R . .
C10 C 0.14453(4) 0.51969(16) 0.15312(8) 0.0192(4) Uani 1 1 d . . .
C11 C 0.14908(5) 0.62597(18) 0.07983(8) 0.0248(4) Uani 1 1 d . . .
C12 C 0.15973(5) 0.51841(19) 0.07717(9) 0.0261(4) Uani 1 1 d . . .
C13 C 0.12628(5) 0.72832(17) 0.14065(9) 0.0260(4) Uani 1 1 d . . .
H13A H 0.1140 0.7034 0.1627 0.031 Uiso 1 1 calc R . .
H13B H 0.1098 0.7645 0.1027 0.031 Uiso 1 1 calc R . .
C14 C 0.15211(6) 0.8186(2) 0.17764(11) 0.0412(6) Uani 1 1 d . . .
H14A H 0.1665 0.7875 0.2176 0.062 Uiso 1 1 calc R . .
H14B H 0.1406 0.8882 0.1811 0.062 Uiso 1 1 calc R . .
H14C H 0.1659 0.8386 0.1581 0.062 Uiso 1 1 calc R . .
C15 C 0.14364(6) 0.7277(2) 0.03966(10) 0.0358(5) Uani 1 1 d . . .
H15A H 0.1517 0.7091 0.0105 0.054 Uiso 1 1 calc R . .
H15B H 0.1561 0.7946 0.0636 0.054 Uiso 1 1 calc R . .
H15C H 0.1196 0.7462 0.0185 0.054 Uiso 1 1 calc R . .
C16 C 0.16967(6) 0.4660(2) 0.03326(10) 0.0382(5) Uani 1 1 d . . .
H16A H 0.1673 0.5239 0.0031 0.057 Uiso 1 1 calc R . .
H16B H 0.1551 0.3995 0.0136 0.057 Uiso 1 1 calc R . .
H16C H 0.1931 0.4402 0.0543 0.057 Uiso 1 1 calc R . .
C17 C 0.16555(5) 0.33222(18) 0.13195(9) 0.0265(4) Uani 1 1 d . . .
H17A H 0.1552 0.2925 0.0927 0.032 Uiso 1 1 calc R . .
H17B H 0.1555 0.2994 0.1564 0.032 Uiso 1 1 calc R . .
C18 C 0.20323(6) 0.3071(2) 0.16302(10) 0.0357(5) Uani 1 1 d . . .
H18A H 0.2136 0.3415 0.1399 0.053 Uiso 1 1 calc R . .
H18B H 0.2069 0.2231 0.1658 0.053 Uiso 1 1 calc R . .
H18C H 0.2134 0.3407 0.2033 0.053 Uiso 1 1 calc R . .
C19 C 0.06862(5) 0.50392(18) 0.07365(8) 0.0229(4) Uani 1 1 d . . .
C20 C 0.08030(5) 0.41164(19) 0.05226(9) 0.0268(4) Uani 1 1 d . . .
H20 H 0.0906 0.3469 0.0775 0.032 Uiso 1 1 calc R . .
C21 C 0.07709(5) 0.4134(2) -0.00541(9) 0.0343(5) Uani 1 1 d . . .
H21 H 0.0849 0.3494 -0.0194 0.041 Uiso 1 1 calc R . .
C22 C 0.06268(6) 0.5075(2) -0.04259(9) 0.0386(6) Uani 1 1 d . . .
H22 H 0.0605 0.5085 -0.0820 0.046 Uiso 1 1 calc R . .
C23 C 0.05156(6) 0.5997(2) -0.02193(9) 0.0372(5) Uani 1 1 d . . .
H23 H 0.0418 0.6648 -0.0471 0.045 Uiso 1 1 calc R . .
C24 C 0.05450(5) 0.59844(19) 0.03556(9) 0.0288(4) Uani 1 1 d . . .
H24 H 0.0468 0.6631 0.0491 0.035 Uiso 1 1 calc R . .
C26 C 0.02293(5) 0.40696(18) 0.17293(8) 0.0238(4) Uani 1 1 d . . .
H26 H 0.0220 0.4815 0.1881 0.029 Uiso 1 1 calc R . .
C27 C 0.00252(5) 0.31894(19) 0.17577(9) 0.0285(4) Uani 1 1 d . . .
H27 H -0.0121 0.3337 0.1929 0.034 Uiso 1 1 calc R . .
C28 C 0.00340(5) 0.2103(2) 0.15379(10) 0.0319(5) Uani 1 1 d . . .
H28 H -0.0102 0.1497 0.1564 0.038 Uiso 1 1 calc R . .
C29 C 0.02422(5) 0.1902(2) 0.12782(10) 0.0338(5) Uani 1 1 d . . .
H29 H 0.0245 0.1160 0.1117 0.041 Uiso 1 1 calc R . .
C30 C 0.04465(5) 0.27834(18) 0.12527(9) 0.0290(4) Uani 1 1 d . . .
H30 H 0.0589 0.2633 0.1074 0.035 Uiso 1 1 calc R . .
C31 C 0.05228(5) 0.63118(17) 0.15401(9) 0.0237(4) Uani 1 1 d . . .
C32 C 0.01848(5) 0.65019(19) 0.11269(10) 0.0305(5) Uani 1 1 d . . .
H32 H 0.0066 0.5932 0.0832 0.037 Uiso 1 1 calc R . .
C33 C 0.00220(6) 0.7513(2) 0.11448(12) 0.0404(6) Uani 1 1 d . . .
H33 H -0.0205 0.7638 0.0858 0.048 Uiso 1 1 calc R . .
C34 C 0.01906(6) 0.8339(2) 0.15801(13) 0.0450(6) Uani 1 1 d . . .
H34 H 0.0079 0.9032 0.1591 0.054 Uiso 1 1 calc R . .
C35 C 0.05230(6) 0.81534(19) 0.20003(11) 0.0387(5) Uani 1 1 d . . .
H35 H 0.0638 0.8713 0.2304 0.046 Uiso 1 1 calc R . .
C36 C 0.06871(5) 0.71471(18) 0.19756(9) 0.0273(4) Uani 1 1 d . . .
H36 H 0.0915 0.7030 0.2261 0.033 Uiso 1 1 calc R . .
C37 C 0.10292(5) 0.31388(16) 0.31593(8) 0.0208(4) Uani 1 1 d . . .
C38 C 0.09777(5) 0.30072(18) 0.36642(9) 0.0259(4) Uani 1 1 d . . .
H38 H 0.1046 0.3606 0.3956 0.031 Uiso 1 1 calc R . .
C39 C 0.08281(5) 0.20169(19) 0.37440(10) 0.0317(5) Uani 1 1 d . . .
H39 H 0.0796 0.1937 0.4090 0.038 Uiso 1 1 calc R . .
C40 C 0.07245(5) 0.1142(2) 0.33175(10) 0.0350(5) Uani 1 1 d . . .
H40 H 0.0625 0.0458 0.3374 0.042 Uiso 1 1 calc R . .
C41 C 0.07670(5) 0.12701(18) 0.28108(10) 0.0319(5) Uani 1 1 d . . .
H41 H 0.0693 0.0678 0.2515 0.038 Uiso 1 1 calc R . .
C42 C 0.09180(5) 0.22642(17) 0.27320(9) 0.0251(4) Uani 1 1 d . . .
H42 H 0.0945 0.2346 0.2382 0.030 Uiso 1 1 calc R . .
C43 C 0.16511(5) 0.43526(17) 0.37387(8) 0.0210(4) Uani 1 1 d . . .
C44 C 0.18841(5) 0.52455(17) 0.38485(8) 0.0236(4) Uani 1 1 d . . .
H44 H 0.1825 0.5885 0.3581 0.028 Uiso 1 1 calc R . .
C45 C 0.22020(5) 0.52125(19) 0.43430(9) 0.0293(4) Uani 1 1 d . . .
H45 H 0.2354 0.5838 0.4416 0.035 Uiso 1 1 calc R . .
C46 C 0.22977(5) 0.4274(2) 0.47282(9) 0.0325(5) Uani 1 1 d . . .
H46 H 0.2515 0.4250 0.5064 0.039 Uiso 1 1 calc R . .
C47 C 0.20737(5) 0.3369(2) 0.46194(9) 0.0301(5) Uani 1 1 d . . .
H47 H 0.2138 0.2716 0.4879 0.036 Uiso 1 1 calc R . .
C48 C 0.17540(5) 0.34116(18) 0.41315(8) 0.0245(4) Uani 1 1 d . . .
H48 H 0.1603 0.2787 0.4065 0.029 Uiso 1 1 calc R . .
C49 C 0.10211(5) 0.55634(17) 0.32429(8) 0.0210(4) Uani 1 1 d . . .
C50 C 0.11752(5) 0.66018(19) 0.35091(10) 0.0325(5) Uani 1 1 d . . .
H50 H 0.1407 0.6711 0.3620 0.039 Uiso 1 1 calc R . .
C51 C 0.09992(6) 0.7481(2) 0.36173(11) 0.0387(5) Uani 1 1 d . . .
H51 H 0.1111 0.8179 0.3803 0.046 Uiso 1 1 calc R . .
C52 C 0.06618(6) 0.7343(2) 0.34551(10) 0.0347(5) Uani 1 1 d . . .
H52 H 0.0541 0.7946 0.3527 0.042 Uiso 1 1 calc R . .
C53 C 0.05025(5) 0.63232(19) 0.31886(9) 0.0305(5) Uani 1 1 d . . .
H53 H 0.0270 0.6225 0.3075 0.037 Uiso 1 1 calc R . .
C54 C 0.06798(5) 0.54405(18) 0.30863(8) 0.0241(4) Uani 1 1 d . . .
H54 H 0.0567 0.4739 0.2906 0.029 Uiso 1 1 calc R . .
C55 C 0.16251(8) 0.0051(3) 0.41131(17) 0.0648(9) Uani 1 1 d . . .
H55 H 0.1504 0.0686 0.3869 0.078 Uiso 1 1 calc R . .
C56 C 0.16104(10) -0.0182(4) 0.4641(2) 0.0852(13) Uani 1 1 d . . .
H56 H 0.1487 0.0303 0.4773 0.102 Uiso 1 1 calc R . .
C57 C 0.17869(12) -0.1169(5) 0.49789(15) 0.0938(15) Uani 1 1 d . . .
H57 H 0.1781 -0.1367 0.5340 0.113 Uiso 1 1 calc R . .
C58 C 0.19673(9) -0.1832(3) 0.47717(19) 0.0794(11) Uani 1 1 d . . .
H58 H 0.2084 -0.2499 0.4990 0.095 Uiso 1 1 calc R . .
C59 C 0.19814(9) -0.1557(3) 0.42768(18) 0.0733(10) Uani 1 1 d . . .
H59 H 0.2112 -0.2015 0.4149 0.088 Uiso 1 1 calc R . .
C60 C 0.18115(9) -0.0627(3) 0.39480(16) 0.0693(9) Uani 1 1 d . . .
H60 H 0.1825 -0.0450 0.3591 0.083 Uiso 1 1 calc R . .
C61 C 0.0782(5) 0.009(2) 0.0923(7) 0.060(6) Uani 0.55 1 d P A 1
H61 H 0.0802 -0.0010 0.1312 0.072 Uiso 0.55 1 calc PR A 1
C62 C 0.0572(6) -0.0479(17) 0.0496(12) 0.087(6) Uani 0.55 1 d P A 1
H62 H 0.0408 -0.0889 0.0561 0.104 Uiso 0.55 1 calc PR A 1
C63 C 0.0555(3) -0.0569(12) -0.0056(8) 0.083(6) Uani 0.55 1 d P A 1
H63 H 0.0419 -0.1129 -0.0342 0.100 Uiso 0.55 1 calc PR A 1
C64 C 0.0751(4) 0.0218(10) -0.0165(4) 0.057(3) Uani 0.55 1 d P A 1
H64 H 0.0729 0.0288 -0.0557 0.068 Uiso 0.55 1 calc PR A 1
C65 C 0.0983(4) 0.0921(10) 0.0299(7) 0.057(3) Uani 0.55 1 d P A 1
H65 H 0.1135 0.1426 0.0245 0.069 Uiso 0.55 1 calc PR A 1
C66 C 0.0974(4) 0.0819(17) 0.0838(6) 0.056(4) Uani 0.55 1 d P A 1
H66 H 0.1116 0.1307 0.1160 0.067 Uiso 0.55 1 calc PR A 1
C61A C 0.0858(7) 0.026(3) 0.0947(9) 0.074(9) Uani 0.45 1 d P B 2
H61A H 0.0947 0.0443 0.1359 0.089 Uiso 0.45 1 calc PR B 2
C62A C 0.0581(4) -0.0617(14) 0.0668(7) 0.043(2) Uani 0.45 1 d P B 2
H62A H 0.0514 -0.1123 0.0891 0.052 Uiso 0.45 1 calc PR B 2
C63A C 0.0443(3) -0.0603(12) 0.0081(7) 0.056(3) Uani 0.45 1 d P B 2
H63A H 0.0235 -0.1003 -0.0119 0.067 Uiso 0.45 1 calc PR B 2
C64A C 0.0551(4) -0.0112(11) -0.0270(4) 0.049(3) Uani 0.45 1 d P B 2
H64A H 0.0440 -0.0242 -0.0690 0.059 Uiso 0.45 1 calc PR B 2
C65A C 0.0840(4) 0.0619(12) -0.0003(10) 0.063(4) Uani 0.45 1 d P B 2
H65A H 0.0929 0.0972 -0.0240 0.075 Uiso 0.45 1 calc PR B 2
C66A C 0.0983(4) 0.0798(16) 0.0592(11) 0.076(8) Uani 0.45 1 d P B 2
H66A H 0.1172 0.1298 0.0774 0.091 Uiso 0.45 1 calc PR B 2
C67A C 0.04481(5) 0.38825(17) 0.14834(8) 0.0221(4) Uani 1 1 d . . .
H1 H 0.1409(5) 0.5969(8) 0.2453(9) 0.026(5) Uiso 1 1 d D C 2
H2 H 0.1215(5) 0.3421(9) 0.1896(9) 0.033(6) Uiso 1 1 d D . .

loop_
_atom_site_aniso_label
_atom_site_aniso_U_11
_atom_site_aniso_U_22
_atom_site_aniso_U_33
_atom_site_aniso_U_23
_atom_site_aniso_U_13
_atom_site_aniso_U_12
Ru1 0.01585(7) 0.01847(8) 0.01521(7) -0.00062(6) 0.00714(5) -0.00047(6)
P1 0.0166(2) 0.0214(2) 0.0178(2) -0.00092(18) 0.00756(18) -0.00010(17)
P2 0.0179(2) 0.0206(2) 0.0167(2) -0.00136(17) 0.00823(18) -0.00143(17)
N1 0.0167(7) 0.0261(9) 0.0221(8) -0.0007(7) 0.0085(6) 0.0003(6)
N2 0.0191(8) 0.0260(9) 0.0181(7) 0.0005(6) 0.0091(6) 0.0030(6)
N3 0.0188(8) 0.0220(8) 0.0210(8) 0.0013(6) 0.0087(6) -0.0017(6)
N4 0.0220(8) 0.0244(9) 0.0195(7) 0.0015(6) 0.0115(6) 0.0006(6)
C1 0.0213(9) 0.0224(10) 0.0169(8) -0.0005(7) 0.0109(7) -0.0002(7)
C2 0.0192(9) 0.0359(12) 0.0217(9) -0.0013(8) 0.0088(8) 0.0043(8)
C3 0.0204(9) 0.0324(11) 0.0195(9) 0.0014(8) 0.0091(8) 0.0089(8)
C4 0.0203(10) 0.0274(11) 0.0288(10) -0.0006(8) 0.0097(8) -0.0045(8)
C5 0.0249(10) 0.0439(14) 0.0328(11) 0.0037(10) 0.0129(9) -0.0071(9)
C6 0.0191(10) 0.0461(14) 0.0407(13) 0.0021(11) 0.0055(9) 0.0026(9)
C7 0.0302(11) 0.0408(13) 0.0275(11) 0.0070(9) 0.0129(9) 0.0131(9)
C8 0.0286(10) 0.0227(10) 0.0290(10) 0.0040(8) 0.0151(9) 0.0038(8)
C9 0.0505(14) 0.0291(12) 0.0341(12) -0.0049(9) 0.0182(11) -0.0017(10)
C10 0.0158(8) 0.0221(10) 0.0168(8) -0.0002(7) 0.0050(7) -0.0009(7)
C11 0.0236(10) 0.0326(11) 0.0193(9) 0.0035(8) 0.0108(8) -0.0038(8)
C12 0.0256(10) 0.0345(12) 0.0216(9) 0.0008(8) 0.0137(8) -0.0041(8)
C13 0.0295(10) 0.0206(10) 0.0287(10) 0.0036(8) 0.0143(9) 0.0012(8)
C14 0.0425(14) 0.0276(12) 0.0453(14) -0.0047(10) 0.0132(11) -0.0017(10)
C15 0.0414(13) 0.0376(13) 0.0302(11) 0.0090(9) 0.0182(10) -0.0033(10)
C16 0.0495(14) 0.0444(14) 0.0327(12) 0.0014(10) 0.0294(11) 0.0013(11)
C17 0.0322(11) 0.0268(11) 0.0253(10) -0.0009(8) 0.0173(9) 0.0022(8)
C18 0.0382(12) 0.0393(13) 0.0344(12) 0.0023(10) 0.0210(10) 0.0107(10)
C19 0.0180(9) 0.0304(11) 0.0169(9) -0.0018(7) 0.0051(7) -0.0045(7)
C20 0.0242(10) 0.0333(12) 0.0229(10) -0.0030(8) 0.0108(8) -0.0023(8)
C21 0.0306(11) 0.0487(14) 0.0254(10) -0.0086(10) 0.0145(9) -0.0049(10)
C22 0.0348(12) 0.0605(16) 0.0192(10) -0.0017(10) 0.0113(9) -0.0110(11)
C23 0.0353(12) 0.0477(15) 0.0222(10) 0.0075(10) 0.0079(9) -0.0030(10)
C24 0.0247(10) 0.0351(12) 0.0225(10) 0.0015(8) 0.0073(8) -0.0023(9)
C26 0.0210(9) 0.0291(11) 0.0192(9) -0.0009(8) 0.0074(8) -0.0001(8)
C27 0.0211(10) 0.0403(13) 0.0241(10) 0.0031(9) 0.0103(8) -0.0018(9)
C28 0.0231(10) 0.0349(12) 0.0337(11) 0.0023(9) 0.0097(9) -0.0076(9)
C29 0.0297(11) 0.0295(12) 0.0421(13) -0.0087(10) 0.0164(10) -0.0071(9)
C30 0.0243(10) 0.0315(12) 0.0343(11) -0.0072(9) 0.0163(9) -0.0054(8)
C31 0.0233(10) 0.0244(10) 0.0275(10) 0.0023(8) 0.0153(8) 0.0009(8)
C32 0.0256(10) 0.0293(11) 0.0386(12) 0.0060(9) 0.0163(9) 0.0024(9)
C33 0.0298(12) 0.0360(13) 0.0618(16) 0.0159(12) 0.0266(12) 0.0099(10)
C34 0.0499(15) 0.0273(13) 0.0754(19) 0.0110(12) 0.0438(15) 0.0143(11)
C35 0.0507(15) 0.0245(12) 0.0531(15) -0.0015(10) 0.0344(12) 0.0013(10)
C36 0.0326(11) 0.0238(10) 0.0319(11) 0.0005(8) 0.0203(9) 0.0003(8)
C37 0.0194(9) 0.0213(10) 0.0223(9) 0.0016(7) 0.0102(8) -0.0006(7)
C38 0.0262(10) 0.0279(11) 0.0253(10) 0.0026(8) 0.0134(8) 0.0008(8)
C39 0.0310(11) 0.0356(12) 0.0340(11) 0.0109(9) 0.0196(10) 0.0019(9)
C40 0.0318(12) 0.0267(12) 0.0475(13) 0.0087(10) 0.0190(10) -0.0038(9)
C41 0.0295(11) 0.0240(11) 0.0408(12) -0.0044(9) 0.0150(10) -0.0045(9)
C42 0.0231(10) 0.0240(10) 0.0281(10) -0.0010(8) 0.0117(8) 0.0006(8)
C43 0.0212(9) 0.0268(10) 0.0171(8) -0.0022(7) 0.0107(7) 0.0019(7)
C44 0.0227(9) 0.0264(11) 0.0217(9) -0.0011(8) 0.0103(8) 0.0030(8)
C45 0.0213(10) 0.0368(12) 0.0258(10) -0.0080(9) 0.0075(8) -0.0029(9)
C46 0.0231(10) 0.0459(13) 0.0218(10) -0.0030(9) 0.0048(8) 0.0070(9)
C47 0.0327(11) 0.0366(12) 0.0187(9) 0.0044(8) 0.0097(8) 0.0112(9)
C48 0.0267(10) 0.0269(11) 0.0211(9) -0.0020(8) 0.0120(8) 0.0018(8)
C49 0.0220(9) 0.0246(10) 0.0186(9) -0.0020(7) 0.0112(7) -0.0013(7)
C50 0.0234(10) 0.0320(12) 0.0420(12) -0.0136(10) 0.0150(9) -0.0048(9)
C51 0.0354(12) 0.0307(12) 0.0508(14) -0.0160(10) 0.0205(11) -0.0032(10)
C52 0.0375(12) 0.0328(12) 0.0416(13) -0.0048(10) 0.0249(11) 0.0057(10)
C53 0.0248(10) 0.0367(12) 0.0347(11) 0.0033(9) 0.0176(9) 0.0040(9)
C54 0.0221(9) 0.0279(11) 0.0225(9) -0.0007(8) 0.0105(8) -0.0023(8)
C55 0.0565(19) 0.0368(16) 0.094(3) 0.0099(16) 0.0291(18) -0.0061(13)
C56 0.074(2) 0.071(3) 0.122(4) -0.051(3) 0.055(3) -0.040(2)
C57 0.101(3) 0.120(4) 0.0429(18) -0.017(2) 0.018(2) -0.071(3)
C58 0.061(2) 0.064(2) 0.079(3) 0.016(2) 0.0025(19) -0.0163(18)
C59 0.069(2) 0.0467(19) 0.094(3) 0.0011(18) 0.029(2) -0.0108(16)
C60 0.075(2) 0.055(2) 0.074(2) 0.0060(17) 0.0318(19) -0.0096(17)
C61 0.067(10) 0.065(13) 0.059(10) 0.010(8) 0.040(9) 0.029(8)
C62 0.085(10) 0.057(6) 0.16(2) 0.070(10) 0.091(13) 0.031(6)
C63 0.047(6) 0.053(6) 0.102(13) -0.045(7) -0.006(7) 0.012(6)
C64 0.066(7) 0.054(8) 0.039(4) -0.016(4) 0.015(5) 0.001(5)
C65 0.061(6) 0.034(5) 0.084(9) -0.001(5) 0.040(6) -0.011(4)
C66 0.052(6) 0.050(6) 0.052(6) -0.011(5) 0.012(4) 0.004(4)
C61A 0.079(14) 0.045(9) 0.042(9) -0.013(7) -0.021(7) 0.023(9)
C62A 0.044(5) 0.041(6) 0.051(6) 0.027(4) 0.027(5) 0.004(4)
C63A 0.037(5) 0.062(6) 0.057(7) -0.001(5) 0.012(5) 0.016(4)
C64A 0.059(7) 0.038(6) 0.029(4) 0.001(3) 0.002(4) 0.017(6)
C65A 0.058(9) 0.041(9) 0.101(16) 0.011(7) 0.047(10) -0.010(5)
C66A 0.049(7) 0.042(7) 0.13(3) 0.007(13) 0.039(16) -0.017(5)
C67A 0.0175(9) 0.0267(10) 0.0191(9) 0.0007(7) 0.0058(7) -0.0006(7)

loop_
_atom_type_symbol
_atom_type_description
_atom_type_scat_dispersion_real
_atom_type_scat_dispersion_imag
_atom_type_scat_source
C C 0.0033 0.0016 'International Tables Vol C Tables 4.2.6.8 and 6.1.1.4'
H H 0.0000 0.0000 'International Tables Vol C Tables 4.2.6.8 and 6.1.1.4'
N N 0.0061 0.0033 'International Tables Vol C Tables 4.2.6.8 and 6.1.1.4'
P P 0.1023 0.0942 'International Tables Vol C Tables 4.2.6.8 and 6.1.1.4'
Ru Ru -1.2594 0.8363 'International Tables Vol C Tables 4.2.6.8 and 6.1.1.4'

loop_
_geom_angle_atom_site_label_1
_geom_angle_atom_site_label_2
_geom_angle_atom_site_label_3
_geom_angle
C1 Ru1 C10 87.49(7)
C1 Ru1 P2 88.64(5)
C10 Ru1 P2 168.31(5)
C1 Ru1 P1 169.03(5)
C10 Ru1 P1 88.28(5)
P2 Ru1 P1 97.393(17)
C1 Ru1 H1 92.0(7)
C10 Ru1 H1 86.2(7)
P2 Ru1 H1 82.9(7)
P1 Ru1 H1 97.8(7)
C1 Ru1 H2 90.1(8)
C10 Ru1 H2 89.8(8)
P2 Ru1 H2 101.2(8)
P1 Ru1 H2 79.8(8)
H1 Ru1 H2 175.4(10)
C31 P1 C67A 98.75(9)
C31 P1 C19 100.44(9)
C67A P1 C19 101.48(8)
C31 P1 Ru1 123.31(7)
C67A P1 Ru1 117.08(6)
C19 P1 Ru1 112.42(6)
C37 P2 C49 98.03(8)
C37 P2 C43 99.76(8)
C49 P2 C43 100.74(8)
C37 P2 Ru1 123.55(6)
C49 P2 Ru1 118.81(6)
C43 P2 Ru1 112.11(6)
C1 N1 C2 112.34(16)
C1 N1 C4 124.60(16)
C2 N1 C4 122.75(16)
C1 N2 C3 112.43(16)
C1 N2 C8 125.04(15)
C3 N2 C8 122.36(16)
C10 N3 C11 112.21(16)
C10 N3 C13 125.67(15)
C11 N3 C13 121.97(16)
C10 N4 C12 112.49(16)
C10 N4 C17 124.98(16)
C12 N4 C17 122.33(16)
N2 C1 N1 101.95(15)
N2 C1 Ru1 128.66(13)
N1 C1 Ru1 129.30(14)
C3 C2 N1 106.64(17)
C3 C2 C6 129.93(19)
N1 C2 C6 123.29(19)
C2 C3 N2 106.55(16)
C2 C3 C7 130.11(19)
N2 C3 C7 123.01(18)
N1 C4 C5 113.24(17)
N1 C4 H4A 108.9
C5 C4 H4A 108.9
N1 C4 H4B 108.9
C5 C4 H4B 108.9
H4A C4 H4B 107.7
C4 C5 H5A 109.5
C4 C5 H5B 109.5
H5A C5 H5B 109.5
C4 C5 H5C 109.5
H5A C5 H5C 109.5
H5B C5 H5C 109.5
C2 C6 H6A 109.5
C2 C6 H6B 109.5
H6A C6 H6B 109.5
C2 C6 H6C 109.5
H6A C6 H6C 109.5
H6B C6 H6C 109.5
C3 C7 H7A 109.5
C3 C7 H7B 109.5
H7A C7 H7B 109.5
C3 C7 H7C 109.5
H7A C7 H7C 109.5
H7B C7 H7C 109.5
N2 C8 C9 114.17(17)
N2 C8 H8A 108.7
C9 C8 H8A 108.7
N2 C8 H8B 108.7
C9 C8 H8B 108.7
H8A C8 H8B 107.6
C8 C9 H9A 109.5
C8 C9 H9B 109.5
H9A C9 H9B 109.5
C8 C9 H9C 109.5
H9A C9 H9C 109.5
H9B C9 H9C 109.5
N3 C10 N4 102.15(15)
N3 C10 Ru1 128.38(13)
N4 C10 Ru1 129.39(13)
C12 C11 N3 106.80(16)
C12 C11 C15 130.03(18)
N3 C11 C15 122.94(19)
C11 C12 N4 106.28(16)
C11 C12 C16 130.10(19)
N4 C12 C16 123.45(19)
N3 C13 C14 114.29(17)
N3 C13 H13A 108.7
C14 C13 H13A 108.7
N3 C13 H13B 108.7
C14 C13 H13B 108.7
H13A C13 H13B 107.6
C13 C14 H14A 109.5
C13 C14 H14B 109.5
H14A C14 H14B 109.5
C13 C14 H14C 109.5
H14A C14 H14C 109.5
H14B C14 H14C 109.5
C11 C15 H15A 109.5
C11 C15 H15B 109.5
H15A C15 H15B 109.5
C11 C15 H15C 109.5
H15A C15 H15C 109.5
H15B C15 H15C 109.5
C12 C16 H16A 109.5
C12 C16 H16B 109.5
H16A C16 H16B 109.5
C12 C16 H16C 109.5
H16A C16 H16C 109.5
H16B C16 H16C 109.5
N4 C17 C18 113.62(17)
N4 C17 H17A 108.8
C18 C17 H17A 108.8
N4 C17 H17B 108.8
C18 C17 H17B 108.8
H17A C17 H17B 107.7
C17 C18 H18A 109.5
C17 C18 H18B 109.5
H18A C18 H18B 109.5
C17 C18 H18C 109.5
H18A C18 H18C 109.5
H18B C18 H18C 109.5
C24 C19 C20 117.49(18)
C24 C19 P1 123.53(16)
C20 C19 P1 118.79(15)
C21 C20 C19 120.9(2)
C21 C20 H20 119.5
C19 C20 H20 119.5
C22 C21 C20 120.5(2)
C22 C21 H21 119.7
C20 C21 H21 119.7
C23 C22 C21 119.3(2)
C23 C22 H22 120.4
C21 C22 H22 120.4
C22 C23 C24 120.6(2)
C22 C23 H23 119.7
C24 C23 H23 119.7
C23 C24 C19 121.2(2)
C23 C24 H24 119.4
C19 C24 H24 119.4
C27 C26 C67A 121.52(19)
C27 C26 H26 119.2
C67A C26 H26 119.2
C28 C27 C26 120.17(19)
C28 C27 H27 119.9
C26 C27 H27 119.9
C27 C28 C29 119.5(2)
C27 C28 H28 120.2
C29 C28 H28 120.2
C28 C29 C30 120.1(2)
C28 C29 H29 120.0
C30 C29 H29 120.0
C29 C30 C67A 121.58(19)
C29 C30 H30 119.2
C67A C30 H30 119.2
C36 C31 C32 118.33(19)
C36 C31 P1 118.89(15)
C32 C31 P1 122.78(16)
C33 C32 C31 120.7(2)
C33 C32 H32 119.6
C31 C32 H32 119.6
C34 C33 C32 120.1(2)
C34 C33 H33 119.9
C32 C33 H33 119.9
C33 C34 C35 119.9(2)
C33 C34 H34 120.0
C35 C34 H34 120.0
C34 C35 C36 119.9(2)
C34 C35 H35 120.1
C36 C35 H35 120.1
C31 C36 C35 121.1(2)
C31 C36 H36 119.5
C35 C36 H36 119.5
C42 C37 C38 118.26(18)
C42 C37 P2 118.69(14)
C38 C37 P2 123.05(15)
C39 C38 C37 120.94(19)
C39 C38 H38 119.5
C37 C38 H38 119.5
C38 C39 C40 119.93(19)
C38 C39 H39 120.0
C40 C39 H39 120.0
C41 C40 C39 119.8(2)
C41 C40 H40 120.1
C39 C40 H40 120.1
C40 C41 C42 120.2(2)
C40 C41 H41 119.9
C42 C41 H41 119.9
C37 C42 C41 120.85(19)
C37 C42 H42 119.6
C41 C42 H42 119.6
C48 C43 C44 117.37(17)
C48 C43 P2 124.03(15)
C44 C43 P2 118.28(14)
C45 C44 C43 121.19(19)
C45 C44 H44 119.4
C43 C44 H44 119.4
C46 C45 C44 120.4(2)
C46 C45 H45 119.8
C44 C45 H45 119.8
C45 C46 C47 119.31(19)
C45 C46 H46 120.3
C47 C46 H46 120.3
C46 C47 C48 120.3(2)
C46 C47 H47 119.9
C48 C47 H47 119.9
C47 C48 C43 121.42(19)
C47 C48 H48 119.3
C43 C48 H48 119.3
C50 C49 C54 117.27(18)
C50 C49 P2 122.31(15)
C54 C49 P2 120.23(14)
C51 C50 C49 121.59(19)
C51 C50 H50 119.2
C49 C50 H50 119.2
C52 C51 C50 120.1(2)
C52 C51 H51 119.9
C50 C51 H51 119.9
C53 C52 C51 119.5(2)
C53 C52 H52 120.3
C51 C52 H52 120.3
C52 C53 C54 120.29(19)
C52 C53 H53 119.9
C54 C53 H53 119.9
C53 C54 C49 121.24(19)
C53 C54 H54 119.4
C49 C54 H54 119.4
C60 C55 C56 119.7(3)
C60 C55 H55 120.2
C56 C55 H55 120.2
C55 C56 C57 117.9(4)
C55 C56 H56 121.0
C57 C56 H56 121.0
C58 C57 C56 118.6(4)
C58 C57 H57 120.7
C56 C57 H57 120.7
C59 C58 C57 121.2(4)
C59 C58 H58 119.4
C57 C58 H58 119.4
C58 C59 C60 120.7(4)
C58 C59 H59 119.6
C60 C59 H59 119.6
C55 C60 C59 121.8(4)
C55 C60 H60 119.1
C59 C60 H60 119.1
C62 C61 C66 120.0(15)
C62 C61 H61 120.0
C66 C61 H61 120.0
C61 C62 C63 125.9(16)
C61 C62 H62 117.1
C63 C62 H62 117.1
C62 C63 C64 114.4(12)
C62 C63 H63 122.8
C64 C63 H63 122.8
C63 C64 C65 120.7(11)
C63 C64 H64 119.7
C65 C64 H64 119.7
C66 C65 C64 114.9(14)
C66 C65 H65 122.6
C64 C65 H65 122.6
C61 C66 C65 122.9(16)
C61 C66 H66 118.6
C65 C66 H66 118.6
C66A C61A C62A 119.4(16)
C66A C61A H61A 120.3
C62A C61A H61A 120.3
C63A C62A C61A 112.2(14)
C63A C62A H62A 123.9
C61A C62A H62A 123.9
C62A C63A C64A 129.2(13)
C62A C63A H63A 115.4
C64A C63A H63A 115.4
C63A C64A C65A 118.3(11)
C63A C64A H64A 120.9
C65A C64A H64A 120.9
C66A C65A C64A 118.6(11)
C66A C65A H65A 120.7
C64A C65A H65A 120.7
C65A C66A C61A 121.0(16)
C65A C66A H66A 119.5
C61A C66A H66A 119.5
C30 C67A C26 117.10(18)
C30 C67A P1 121.00(14)
C26 C67A P1 121.64(15)

loop_
_geom_bond_atom_site_label_1
_geom_bond_atom_site_label_2
_geom_bond_distance
Ru1 C1 2.0977(18)
Ru1 C10 2.1052(18)
Ru1 P2 2.3042(5)
Ru1 P1 2.3189(5)
Ru1 H1 1.600(5)
Ru1 H2 1.603(5)
P1 C31 1.853(2)
P1 C67A 1.8601(19)
P1 C19 1.8620(19)
P2 C37 1.8583(19)
P2 C49 1.8598(19)
P2 C43 1.8654(19)
N1 C1 1.379(2)
N1 C2 1.397(2)
N1 C4 1.458(3)
N2 C1 1.378(2)
N2 C3 1.396(2)
N2 C8 1.456(2)
N3 C10 1.373(2)
N3 C11 1.399(2)
N3 C13 1.454(2)
N4 C10 1.376(2)
N4 C12 1.398(2)
N4 C17 1.456(3)
C2 C3 1.345(3)
C2 C6 1.494(3)
C3 C7 1.495(3)
C4 C5 1.523(3)
C4 H4A 0.9900
C4 H4B 0.9900
C5 H5A 0.9800
C5 H5B 0.9800
C5 H5C 0.9800
C6 H6A 0.9800
C6 H6B 0.9800
C6 H6C 0.9800
C7 H7A 0.9800
C7 H7B 0.9800
C7 H7C 0.9800
C8 C9 1.517(3)
C8 H8A 0.9900
C8 H8B 0.9900
C9 H9A 0.9800
C9 H9B 0.9800
C9 H9C 0.9800
C11 C12 1.342(3)
C11 C15 1.494(3)
C12 C16 1.497(3)
C13 C14 1.516(3)
C13 H13A 0.9900
C13 H13B 0.9900
C14 H14A 0.9800
C14 H14B 0.9800
C14 H14C 0.9800
C15 H15A 0.9800
C15 H15B 0.9800
C15 H15C 0.9800
C16 H16A 0.9800
C16 H16B 0.9800
C16 H16C 0.9800
C17 C18 1.526(3)
C17 H17A 0.9900
C17 H17B 0.9900
C18 H18A 0.9800
C18 H18B 0.9800
C18 H18C 0.9800
C19 C24 1.396(3)
C19 C20 1.399(3)
C20 C21 1.391(3)
C20 H20 0.9500
C21 C22 1.384(3)
C21 H21 0.9500
C22 C23 1.374(3)
C22 H22 0.9500
C23 C24 1.392(3)
C23 H23 0.9500
C24 H24 0.9500
C26 C27 1.390(3)
C26 C67A 1.397(3)
C26 H26 0.9500
C27 C28 1.378(3)
C27 H27 0.9500
C28 C29 1.384(3)
C28 H28 0.9500
C29 C30 1.390(3)
C29 H29 0.9500
C30 C67A 1.393(3)
C30 H30 0.9500
C31 C36 1.389(3)
C31 C32 1.404(3)
C32 C33 1.387(3)
C32 H32 0.9500
C33 C34 1.384(4)
C33 H33 0.9500
C34 C35 1.389(4)
C34 H34 0.9500
C35 C36 1.391(3)
C35 H35 0.9500
C36 H36 0.9500
C37 C42 1.389(3)
C37 C38 1.401(3)
C38 C39 1.386(3)
C38 H38 0.9500
C39 C40 1.388(3)
C39 H39 0.9500
C40 C41 1.382(3)
C40 H40 0.9500
C41 C42 1.392(3)
C41 H41 0.9500
C42 H42 0.9500
C43 C48 1.396(3)
C43 C44 1.401(3)
C44 C45 1.395(3)
C44 H44 0.9500
C45 C46 1.384(3)
C45 H45 0.9500
C46 C47 1.385(3)
C46 H46 0.9500
C47 C48 1.393(3)
C47 H47 0.9500
C48 H48 0.9500
C49 C50 1.391(3)
C49 C54 1.400(3)
C50 C51 1.387(3)
C50 H50 0.9500
C51 C52 1.382(3)
C51 H51 0.9500
C52 C53 1.380(3)
C52 H52 0.9500
C53 C54 1.387(3)
C53 H53 0.9500
C54 H54 0.9500
C55 C60 1.343(5)
C55 C56 1.387(5)
C55 H55 0.9500
C56 C57 1.424(6)
C56 H56 0.9500
C57 C58 1.378(6)
C57 H57 0.9500
C58 C59 1.315(5)
C58 H58 0.9500
C59 C60 1.354(5)
C59 H59 0.9500
C60 H60 0.9500
C61 C62 1.24(3)
C61 C66 1.29(3)
C61 H61 0.9500
C62 C63 1.36(2)
C62 H62 0.9500
C63 C64 1.376(17)
C63 H63 0.9500
C64 C65 1.408(15)
C64 H64 0.9500
C65 C66 1.381(18)
C65 H65 0.9500
C66 H66 0.9500
C61A C66A 1.40(3)
C61A C62A 1.50(4)
C61A H61A 0.9500
C62A C63A 1.31(2)
C62A H62A 0.9500
C63A C64A 1.32(2)
C63A H63A 0.9500
C64A C65A 1.426(17)
C64A H64A 0.9500
C65A C66A 1.35(2)
C65A H65A 0.9500
C66A H66A 0.9500

loop_
_geom_torsion_atom_site_label_1
_geom_torsion_atom_site_label_2
_geom_torsion_atom_site_label_3
_geom_torsion_atom_site_label_4
_geom_torsion
C1 Ru1 P1 C31 -168.8(3)
C10 Ru1 P1 C31 -101.47(9)
P2 Ru1 P1 C31 68.27(7)
C1 Ru1 P1 C67A 68.5(3)
C10 Ru1 P1 C67A 135.82(9)
P2 Ru1 P1 C67A -54.44(7)
C1 Ru1 P1 C19 -48.4(3)
C10 Ru1 P1 C19 18.90(9)
P2 Ru1 P1 C19 -171.36(7)
C1 Ru1 P2 C37 -101.15(9)
C10 Ru1 P2 C37 -171.8(3)
P1 Ru1 P2 C37 69.65(7)
C1 Ru1 P2 C49 135.06(9)
C10 Ru1 P2 C49 64.4(3)
P1 Ru1 P2 C49 -54.13(7)
C1 Ru1 P2 C43 18.12(8)
C10 Ru1 P2 C43 -52.6(3)
P1 Ru1 P2 C43 -171.07(7)
C3 N2 C1 N1 2.95(19)
C8 N2 C1 N1 178.35(16)
C3 N2 C1 Ru1 -173.90(13)
C8 N2 C1 Ru1 1.5(3)
C2 N1 C1 N2 -2.50(19)
C4 N1 C1 N2 -176.29(16)
C2 N1 C1 Ru1 174.33(13)
C4 N1 C1 Ru1 0.5(3)
C10 Ru1 C1 N2 -126.80(16)
P2 Ru1 C1 N2 64.23(15)
P1 Ru1 C1 N2 -59.4(3)
C10 Ru1 C1 N1 57.18(16)
P2 Ru1 C1 N1 -111.79(15)
P1 Ru1 C1 N1 124.6(2)
C1 N1 C2 C3 1.2(2)
C4 N1 C2 C3 175.12(17)
C1 N1 C2 C6 -174.95(18)
C4 N1 C2 C6 -1.0(3)
N1 C2 C3 N2 0.7(2)
C6 C2 C3 N2 176.5(2)
N1 C2 C3 C7 -172.69(19)
C6 C2 C3 C7 3.1(4)
C1 N2 C3 C2 -2.4(2)
C8 N2 C3 C2 -177.93(16)
C1 N2 C3 C7 171.57(17)
C8 N2 C3 C7 -4.0(3)
C1 N1 C4 C5 -108.7(2)
C2 N1 C4 C5 78.1(2)
C1 N2 C8 C9 107.4(2)
C3 N2 C8 C9 -77.6(2)
C11 N3 C10 N4 2.49(19)
C13 N3 C10 N4 178.13(16)
C11 N3 C10 Ru1 -174.49(13)
C13 N3 C10 Ru1 1.2(3)
C12 N4 C10 N3 -2.7(2)
C17 N4 C10 N3 -177.71(17)
C12 N4 C10 Ru1 174.21(13)
C17 N4 C10 Ru1 -0.8(3)
C1 Ru1 C10 N3 -125.96(16)
P2 Ru1 C10 N3 -55.2(3)
P1 Ru1 C10 N3 64.16(15)
C1 Ru1 C10 N4 57.86(16)
P2 Ru1 C10 N4 128.7(2)
P1 Ru1 C10 N4 -112.01(16)
C10 N3 C11 C12 -1.4(2)
C13 N3 C11 C12 -177.24(17)
C10 N3 C11 C15 173.73(18)
C13 N3 C11 C15 -2.1(3)
N3 C11 C12 N4 -0.3(2)
C15 C11 C12 N4 -175.0(2)
N3 C11 C12 C16 174.9(2)
C15 C11 C12 C16 0.2(4)
C10 N4 C12 C11 2.0(2)
C17 N4 C12 C11 177.14(17)
C10 N4 C12 C16 -173.63(18)
C17 N4 C12 C16 1.5(3)
C10 N3 C13 C14 104.4(2)
C11 N3 C13 C14 -80.4(2)
C10 N4 C17 C18 -108.6(2)
C12 N4 C17 C18 76.9(2)
C31 P1 C19 C24 10.45(18)
C67A P1 C19 C24 111.71(17)
Ru1 P1 C19 C24 -122.39(16)
C31 P1 C19 C20 -174.77(15)
C67A P1 C19 C20 -73.51(17)
Ru1 P1 C19 C20 52.39(16)
C24 C19 C20 C21 -1.6(3)
P1 C19 C20 C21 -176.71(15)
C19 C20 C21 C22 1.0(3)
C20 C21 C22 C23 0.1(3)
C21 C22 C23 C24 -0.4(3)
C22 C23 C24 C19 -0.3(3)
C20 C19 C24 C23 1.3(3)
P1 C19 C24 C23 176.10(16)
C67A C26 C27 C28 -0.3(3)
C26 C27 C28 C29 -1.3(3)
C27 C28 C29 C30 1.5(3)
C28 C29 C30 C67A -0.1(3)
C67A P1 C31 C36 130.57(16)
C19 P1 C31 C36 -125.95(16)
Ru1 P1 C31 C36 -0.15(19)
C67A P1 C31 C32 -49.68(18)
C19 P1 C31 C32 53.81(18)
Ru1 P1 C31 C32 179.61(13)
C36 C31 C32 C33 1.6(3)
P1 C31 C32 C33 -178.19(16)
C31 C32 C33 C34 -1.2(3)
C32 C33 C34 C35 -0.1(4)
C33 C34 C35 C36 1.1(3)
C32 C31 C36 C35 -0.6(3)
P1 C31 C36 C35 179.20(16)
C34 C35 C36 C31 -0.8(3)
C49 P2 C37 C42 135.07(16)
C43 P2 C37 C42 -122.50(16)
Ru1 P2 C37 C42 2.42(18)
C49 P2 C37 C38 -45.58(17)
C43 P2 C37 C38 56.85(17)
Ru1 P2 C37 C38 -178.23(13)
C42 C37 C38 C39 1.7(3)
P2 C37 C38 C39 -177.61(15)
C37 C38 C39 C40 -0.5(3)
C38 C39 C40 C41 -0.9(3)
C39 C40 C41 C42 1.0(3)
C38 C37 C42 C41 -1.6(3)
P2 C37 C42 C41 177.79(15)
C40 C41 C42 C37 0.2(3)
C37 P2 C43 C48 11.18(17)
C49 P2 C43 C48 111.38(16)
Ru1 P2 C43 C48 -121.29(15)
C37 P2 C43 C44 -175.41(15)
C49 P2 C43 C44 -75.22(16)
Ru1 P2 C43 C44 52.12(16)
C48 C43 C44 C45 -2.2(3)
P2 C43 C44 C45 -176.00(15)
C43 C44 C45 C46 1.9(3)
C44 C45 C46 C47 -0.3(3)
C45 C46 C47 C48 -0.8(3)
C46 C47 C48 C43 0.5(3)
C44 C43 C48 C47 1.0(3)
P2 C43 C48 C47 174.44(15)
C37 P2 C49 C50 148.09(18)
C43 P2 C49 C50 46.50(19)
Ru1 P2 C49 C50 -76.30(18)
C37 P2 C49 C54 -37.05(17)
C43 P2 C49 C54 -138.64(16)
Ru1 P2 C49 C54 98.56(15)
C54 C49 C50 C51 0.2(3)
P2 C49 C50 C51 175.16(18)
C49 C50 C51 C52 -0.6(4)
C50 C51 C52 C53 0.4(4)
C51 C52 C53 C54 0.3(3)
C52 C53 C54 C49 -0.7(3)
C50 C49 C54 C53 0.5(3)
P2 C49 C54 C53 -174.62(15)
C60 C55 C56 C57 -2.2(5)
C55 C56 C57 C58 1.1(5)
C56 C57 C58 C59 0.9(5)
C57 C58 C59 C60 -1.6(5)
C56 C55 C60 C59 1.6(5)
C58 C59 C60 C55 0.4(5)
C66 C61 C62 C63 12(3)
C61 C62 C63 C64 -13(2)
C62 C63 C64 C65 9(2)
C63 C64 C65 C66 -5(2)
C62 C61 C66 C65 -7(3)
C64 C65 C66 C61 4(3)
C66A C61A C62A C63A -13(3)
C61A C62A C63A C64A 14(3)
C62A C63A C64A C65A -8(2)
C63A C64A C65A C66A -1.6(19)
C64A C65A C66A C61A 2(3)
C62A C61A C66A C65A 6(3)
C29 C30 C67A C26 -1.5(3)
C29 C30 C67A P1 172.85(17)
C27 C26 C67A C30 1.7(3)
C27 C26 C67A P1 -172.59(15)
C31 P1 C67A C30 156.89(17)
C19 P1 C67A C30 54.28(18)
Ru1 P1 C67A C30 -68.46(17)
C31 P1 C67A C26 -29.05(17)
C19 P1 C67A C26 -131.67(16)
Ru1 P1 C67A C26 105.59(15)
